data_7018340
loop_
_publ_author_name
'Hamidi, Shima'
'Deacon, Glen B.'
'Junk, Peter C.'
'Neumann, Paul'

_publ_section_title
;
 Direct reaction of iodine-activated lanthanoid metals with
 2,6-diisopropylphenol.
;
_journal_issue 12
_journal_name_full 'Dalton transactions (Cambridge, England : 2003)'
_journal_page_first 3541
_journal_page_last 3552
_journal_paper_doi 10.1039/c2dt11752e
_journal_volume 41
_journal_year 2012
_chemical_formula_moiety 'C44 H67 O5 Yb'
_chemical_formula_sum 'C44 H67 O5 Yb'
_chemical_formula_weight 849.02
_chemical_name_common work
_chemical_name_systematic
;
?
;
_space_group_IT_number 4
_symmetry_cell_setting monoclinic
_symmetry_space_group_name_Hall 'P 2yb'
_symmetry_space_group_name_H-M 'P 1 21 1'
_atom_sites_solution_hydrogens geom
_atom_sites_solution_primary direct
_atom_sites_solution_secondary difmap
_audit_creation_method SHELXL-97
_cell_angle_alpha 90.00
_cell_angle_beta 110.053(11)
_cell_angle_gamma 90.00
_cell_formula_units_Z 2
_cell_length_a 9.7148(16)
_cell_length_b 19.483(3)
_cell_length_c 12.344(2)
_cell_measurement_reflns_used 10375
_cell_measurement_temperature 123(1)
_cell_measurement_theta_max 25.00
_cell_measurement_theta_min 3.28
_cell_volume 2194.7(6)
_computing_cell_refinement 'DENZO-SMN (Otwinowski & Minor, 1997)'
_computing_data_collection 'Collect (Hooft, 1999)'
_computing_data_reduction 'DENZO-SMN (Otwinowski & Minor, 1997)'
_computing_molecular_graphics 'X-Seed (Barbour, 1999)'
_computing_publication_material 'CIFTAB (Sheldrick, 1997)'
_computing_structure_refinement 'SHELXL-97 (Sheldrick, 1997)'
_computing_structure_solution 'SHELXS-97 (Sheldrick, 1990)'
_diffrn_ambient_temperature 123(1)
_diffrn_measured_fraction_theta_full 0.948
_diffrn_measured_fraction_theta_max 0.948
_diffrn_measurement_device_type 'Nonius KappaCCD'
_diffrn_measurement_method 'phi and omega scans'
_diffrn_radiation_monochromator graphite
_diffrn_radiation_source 'fine-focus sealed tube'
_diffrn_radiation_type MoK\a
_diffrn_radiation_wavelength 0.71073
_diffrn_reflns_av_R_equivalents 0.0223
_diffrn_reflns_av_sigmaI/netI 0.0477
_diffrn_reflns_limit_h_max 10
_diffrn_reflns_limit_h_min -11
_diffrn_reflns_limit_k_max 23
_diffrn_reflns_limit_k_min -21
_diffrn_reflns_limit_l_max 14
_diffrn_reflns_limit_l_min -14
_diffrn_reflns_number 10375
_diffrn_reflns_theta_full 25.00
_diffrn_reflns_theta_max 25.00
_diffrn_reflns_theta_min 3.28
_exptl_absorpt_coefficient_mu 2.170
_exptl_absorpt_correction_T_max 0.9378
_exptl_absorpt_correction_T_min 0.7808
_exptl_absorpt_correction_type empirical
_exptl_absorpt_process_details SORTAV
_exptl_crystal_colour block
_exptl_crystal_density_diffrn 1.285
_exptl_crystal_density_method 'not measured'
_exptl_crystal_description yellow
_exptl_crystal_F_000 882
_exptl_crystal_size_max 0.12
_exptl_crystal_size_mid 0.11
_exptl_crystal_size_min 0.03
_refine_diff_density_max 0.648
_refine_diff_density_min -0.283
_refine_diff_density_rms 0.051
_refine_ls_abs_structure_details 'Flack H D (1983), Acta Cryst. A39, 876-881'
_refine_ls_abs_structure_Flack 0.015(8)
_refine_ls_extinction_coef none
_refine_ls_extinction_expression Fc^*^=kFc[1+0.001xFc^2^\l^3^/sin(2\q)]^-1/4^
_refine_ls_extinction_method SHELXL
_refine_ls_goodness_of_fit_ref 0.999
_refine_ls_hydrogen_treatment constr
_refine_ls_matrix_type full
_refine_ls_number_parameters 463
_refine_ls_number_reflns 6228
_refine_ls_number_restraints 1
_refine_ls_restrained_S_all 0.999
_refine_ls_R_factor_all 0.0261
_refine_ls_R_factor_gt 0.0219
_refine_ls_shift/su_max 0.001
_refine_ls_shift/su_mean 0.000
_refine_ls_structure_factor_coef Fsqd
_refine_ls_weighting_details 'calc w=1/[\s^2^(Fo^2^)+(0.2000P)^2^+0.0000P] where P=(Fo^2^+2Fc^2^)/3'
_refine_ls_weighting_scheme calc
_refine_ls_wR_factor_gt 0.0491
_refine_ls_wR_factor_ref 0.0514
_reflns_number_gt 5732
_reflns_number_total 6228
_reflns_threshold_expression >2sigma(I)
_cod_data_source_file c2dt11752e.txt
_cod_data_source_block ybthf2.CIF
_cod_depositor_comments
;
The following automatic conversions were performed:

'_exptl_absorpt_correction_type' value 'Empirical' changed to
'empirical' according to
/home/saulius/struct/CIF-dictionaries/cif_core.dic dictionary named
'cif_core.dic' version 2.4.1 from 2010-06-29.

Automatic conversion script
Id: cif_fix_values 1715 2011-07-08 13:25:40Z adriana 
;
_cod_original_cell_volume 2194.7(7)
_cod_original_sg_symbol_H-M P21
_cod_database_code 7018340

loop_
_symmetry_equiv_pos_as_xyz
'x, y, z'
'-x, y+1/2, -z'

loop_
_atom_site_label
_atom_site_type_symbol
_atom_site_fract_x
_atom_site_fract_y
_atom_site_fract_z
_atom_site_U_iso_or_equiv
_atom_site_adp_type
_atom_site_occupancy
_atom_site_symmetry_multiplicity
_atom_site_calc_flag
_atom_site_refinement_flags
Yb1 Yb 0.293307(11) 0.144000(18) 0.214168(11) 0.03799(6) Uani 1 1 d .
O1 O 0.3611(3) 0.10076(18) 0.3753(3) 0.0539(8) Uani 1 1 d .
O2 O 0.3566(3) 0.09036(17) 0.0957(3) 0.0498(8) Uani 1 1 d .
O3 O 0.1789(3) 0.23250(17) 0.2070(3) 0.0520(8) Uani 1 1 d .
O4 O 0.0679(3) 0.09097(19) 0.1288(3) 0.0610(10) Uani 1 1 d .
O5 O 0.4897(3) 0.21524(18) 0.2246(3) 0.0588(9) Uani 1 1 d .
C1 C 0.4344(4) 0.0573(3) 0.4588(4) 0.0513(12) Uani 1 1 d .
C2 C 0.3724(6) -0.0043(3) 0.4737(4) 0.0621(14) Uani 1 1 d .
C3 C 0.4542(8) -0.0502(4) 0.5558(6) 0.0877(19) Uani 1 1 d .
H3 H 0.4115 -0.0924 0.5664 0.105 Uiso 1 1 calc R
C4 C 0.5986(9) -0.0353(5) 0.6232(6) 0.106(3) Uani 1 1 d .
H4 H 0.6560 -0.0680 0.6769 0.128 Uiso 1 1 calc R
C5 C 0.6563(6) 0.0266(5) 0.6112(6) 0.094(2) Uani 1 1 d .
H5 H 0.7529 0.0377 0.6601 0.112 Uiso 1 1 calc R
C6 C 0.5807(6) 0.0726(4) 0.5323(5) 0.070(2) Uani 1 1 d .
C7 C 0.2120(9) -0.0193(5) 0.4036(7) 0.089(3) Uani 1 1 d .
H7 H 0.1923 0.0016 0.3257 0.106 Uiso 1 1 calc R
C8 C 0.1137(8) 0.0159(5) 0.4557(10) 0.112(3) Uani 1 1 d .
H8A H 0.0114 0.0072 0.4083 0.168 Uiso 1 1 calc R
H8B H 0.1327 0.0654 0.4592 0.168 Uiso 1 1 calc R
H8C H 0.1324 -0.0018 0.5337 0.168 Uiso 1 1 calc R
C9 C 0.1759(10) -0.0948(5) 0.3847(9) 0.128(3) Uani 1 1 d .
H9A H 0.1680 -0.1147 0.4553 0.192 Uiso 1 1 calc R
H9B H 0.2537 -0.1182 0.3654 0.192 Uiso 1 1 calc R
H9C H 0.0825 -0.1003 0.3213 0.192 Uiso 1 1 calc R
C10 C 0.6422(5) 0.1414(9) 0.5176(4) 0.091(2) Uani 1 1 d .
H10 H 0.6012 0.1531 0.4337 0.109 Uiso 1 1 calc R
C11 C 0.5869(12) 0.1950(7) 0.5810(11) 0.150(5) Uani 1 1 d .
H11A H 0.4799 0.1979 0.5472 0.225 Uiso 1 1 calc R
H11B H 0.6298 0.2397 0.5743 0.225 Uiso 1 1 calc R
H11C H 0.6152 0.1823 0.6625 0.225 Uiso 1 1 calc R
C12 C 0.8089(5) 0.1410(11) 0.5514(8) 0.194(6) Uani 1 1 d .
H12A H 0.8528 0.1238 0.6305 0.291 Uiso 1 1 calc R
H12B H 0.8437 0.1878 0.5470 0.291 Uiso 1 1 calc R
H12C H 0.8371 0.1112 0.4986 0.291 Uiso 1 1 calc R
C13 C 0.4041(4) 0.0515(2) 0.0279(4) 0.0441(11) Uani 1 1 d .
C14 C 0.3886(4) 0.0722(3) -0.0849(4) 0.0517(12) Uani 1 1 d .
C15 C 0.4417(5) 0.0304(4) -0.1524(5) 0.0699(16) Uani 1 1 d .
H15 H 0.4311 0.0443 -0.2286 0.084 Uiso 1 1 calc R
C16 C 0.5091(6) -0.0305(4) -0.1113(6) 0.0768(18) Uani 1 1 d .
H16 H 0.5468 -0.0582 -0.1579 0.092 Uiso 1 1 calc R
C17 C 0.5220(5) -0.0514(3) -0.0015(6) 0.0732(16) Uani 1 1 d .
H17 H 0.5667 -0.0944 0.0255 0.088 Uiso 1 1 calc R
C18 C 0.4722(4) -0.0119(3) 0.0709(5) 0.0564(13) Uani 1 1 d .
C19 C 0.3156(4) 0.1396(6) -0.1309(4) 0.0725(15) Uani 1 1 d .
H19 H 0.3001 0.1642 -0.0649 0.087 Uiso 1 1 calc R
C20 C 0.4070(10) 0.1854(6) -0.1762(10) 0.148(4) Uani 1 1 d .
H20A H 0.4155 0.1653 -0.2464 0.222 Uiso 1 1 calc R
H20B H 0.5048 0.1902 -0.1179 0.222 Uiso 1 1 calc R
H20C H 0.3606 0.2306 -0.1939 0.222 Uiso 1 1 calc R
C21 C 0.1637(8) 0.1272(7) -0.2213(8) 0.160(6) Uani 1 1 d .
H21A H 0.1233 0.1709 -0.2579 0.239 Uiso 1 1 calc R
H21B H 0.0986 0.1077 -0.1838 0.239 Uiso 1 1 calc R
H21C H 0.1722 0.0952 -0.2799 0.239 Uiso 1 1 calc R
C22 C 0.4923(6) -0.0333(4) 0.1923(6) 0.0773(18) Uani 1 1 d .
H22 H 0.4132 -0.0108 0.2144 0.093 Uiso 1 1 calc R
C23 C 0.6363(12) -0.0085(6) 0.2745(8) 0.104(3) Uani 1 1 d .
H23A H 0.7162 -0.0335 0.2605 0.156 Uiso 1 1 calc R
H23B H 0.6404 -0.0167 0.3539 0.156 Uiso 1 1 calc R
H23C H 0.6464 0.0407 0.2629 0.156 Uiso 1 1 calc R
C24 C 0.4811(8) -0.1104(4) 0.2080(8) 0.120(3) Uani 1 1 d .
H24A H 0.5601 -0.1337 0.1900 0.180 Uiso 1 1 calc R
H24B H 0.3862 -0.1269 0.1560 0.180 Uiso 1 1 calc R
H24C H 0.4899 -0.1202 0.2879 0.180 Uiso 1 1 calc R
C25 C 0.0969(4) 0.2885(2) 0.1993(4) 0.0458(11) Uani 1 1 d .
C26 C 0.0173(4) 0.3152(3) 0.0877(5) 0.0581(14) Uani 1 1 d .
C27 C -0.0673(5) 0.3723(3) 0.0813(6) 0.0733(17) Uani 1 1 d .
H27 H -0.1227 0.3902 0.0076 0.088 Uiso 1 1 calc R
C28 C -0.0743(6) 0.4042(3) 0.1775(8) 0.087(2) Uani 1 1 d .
H28 H -0.1327 0.4442 0.1702 0.105 Uiso 1 1 calc R
C29 C 0.0032(6) 0.3785(3) 0.2856(7) 0.0781(19) Uani 1 1 d .
H29 H -0.0028 0.4009 0.3522 0.094 Uiso 1 1 calc R
C30 C 0.0896(4) 0.3204(3) 0.2978(5) 0.0539(13) Uani 1 1 d .
C31 C 0.0299(6) 0.2805(4) -0.0192(5) 0.0752(17) Uani 1 1 d .
H31 H 0.0649 0.2327 0.0041 0.090 Uiso 1 1 calc R
C32 C 0.1471(9) 0.3151(5) -0.0557(8) 0.126(3) Uani 1 1 d .
H32A H 0.1561 0.2912 -0.1228 0.189 Uiso 1 1 calc R
H32B H 0.2410 0.3133 0.0080 0.189 Uiso 1 1 calc R
H32C H 0.1198 0.3630 -0.0759 0.189 Uiso 1 1 calc R
C33 C -0.1127(8) 0.2741(6) -0.1151(7) 0.135(3) Uani 1 1 d .
H33A H -0.1835 0.2508 -0.0871 0.203 Uiso 1 1 calc R
H33B H -0.0992 0.2474 -0.1779 0.203 Uiso 1 1 calc R
H33C H -0.1494 0.3199 -0.1433 0.203 Uiso 1 1 calc R
C34 C 0.1730(7) 0.2881(5) 0.4142(7) 0.073(2) Uani 1 1 d .
H34 H 0.2677 0.2704 0.4103 0.087 Uiso 1 1 calc R
C35 C 0.2107(11) 0.3394(6) 0.5163(7) 0.142(4) Uani 1 1 d .
H35A H 0.2447 0.3827 0.4938 0.213 Uiso 1 1 calc R
H35B H 0.2880 0.3201 0.5830 0.213 Uiso 1 1 calc R
H35C H 0.1231 0.3480 0.5366 0.213 Uiso 1 1 calc R
C36 C 0.0921(8) 0.2284(5) 0.4387(7) 0.096(2) Uani 1 1 d .
H36A H 0.0078 0.2450 0.4576 0.144 Uiso 1 1 calc R
H36B H 0.1575 0.2024 0.5041 0.144 Uiso 1 1 calc R
H36C H 0.0580 0.1987 0.3707 0.144 Uiso 1 1 calc R
C37 C 0.0401(6) 0.0318(4) 0.0542(8) 0.104(3) Uani 1 1 d .
H37A H 0.0636 -0.0109 0.1002 0.124 Uiso 1 1 calc R
H37B H 0.1004 0.0337 0.0039 0.124 Uiso 1 1 calc R
C38 C -0.1144(6) 0.0343(6) -0.0142(9) 0.152(5) Uani 1 1 d .
H38A H -0.1273 0.0466 -0.0949 0.182 Uiso 1 1 calc R
H38B H -0.1598 -0.0112 -0.0140 0.182 Uiso 1 1 calc R
C39 C -0.1819(6) 0.0845(5) 0.0349(9) 0.129(4) Uani 1 1 d .
H39A H -0.2609 0.0631 0.0570 0.154 Uiso 1 1 calc R
H39B H -0.2257 0.1211 -0.0221 0.154 Uiso 1 1 calc R
C40 C -0.0712(4) 0.1136(3) 0.1362(6) 0.0806(19) Uani 1 1 d .
H40A H -0.0773 0.1643 0.1352 0.097 Uiso 1 1 calc R
H40B H -0.0837 0.0965 0.2078 0.097 Uiso 1 1 calc R
C41 C 0.6125(5) 0.1983(3) 0.1878(7) 0.0805(19) Uani 1 1 d .
H41A H 0.5780 0.1750 0.1118 0.097 Uiso 1 1 calc R
H41B H 0.6824 0.1677 0.2445 0.097 Uiso 1 1 calc R
C42 C 0.6816(6) 0.2639(4) 0.1802(7) 0.091(2) Uani 1 1 d .
H42A H 0.6373 0.2844 0.1025 0.109 Uiso 1 1 calc R
H42B H 0.7882 0.2581 0.1969 0.109 Uiso 1 1 calc R
C43 C 0.6530(8) 0.3078(6) 0.2699(9) 0.085(3) Uani 1 1 d .
H43A H 0.6514 0.3571 0.2500 0.102 Uiso 1 1 calc R
H43B H 0.7280 0.3002 0.3468 0.102 Uiso 1 1 calc R
C44 C 0.5046(6) 0.2841(3) 0.2672(7) 0.0756(18) Uani 1 1 d .
H44A H 0.4982 0.2854 0.3455 0.091 Uiso 1 1 calc R
H44B H 0.4266 0.3137 0.2157 0.091 Uiso 1 1 calc R

loop_
_atom_site_aniso_label
_atom_site_aniso_U_11
_atom_site_aniso_U_22
_atom_site_aniso_U_33
_atom_site_aniso_U_23
_atom_site_aniso_U_13
_atom_site_aniso_U_12
Yb1 0.03562(7) 0.04066(9) 0.03942(8) -0.00020(19) 0.01509(5) 0.00205(15)
O1 0.0528(14) 0.063(2) 0.0457(16) 0.0130(16) 0.0168(14) -0.0017(14)
O2 0.0510(13) 0.053(2) 0.0508(17) -0.0049(16) 0.0247(14) 0.0044(13)
O3 0.0490(13) 0.0433(19) 0.065(2) 0.0010(17) 0.0211(14) 0.0093(13)
O4 0.0414(13) 0.063(2) 0.077(2) -0.021(2) 0.0195(15) -0.0038(13)
O5 0.0536(14) 0.048(2) 0.089(2) -0.0111(19) 0.0423(17) -0.0057(13)
C1 0.058(2) 0.061(3) 0.042(2) 0.004(2) 0.026(2) 0.009(2)
C2 0.080(3) 0.063(4) 0.050(3) 0.005(3) 0.032(3) 0.009(3)
C3 0.134(5) 0.069(4) 0.079(4) 0.023(4) 0.061(4) 0.025(4)
C4 0.116(5) 0.138(8) 0.070(4) 0.044(5) 0.039(4) 0.064(5)
C5 0.071(3) 0.150(8) 0.060(4) 0.029(5) 0.023(3) 0.029(4)
C6 0.051(2) 0.107(6) 0.051(3) 0.006(4) 0.018(2) 0.008(3)
C7 0.127(6) 0.075(6) 0.059(4) 0.005(4) 0.026(5) -0.030(5)
C8 0.083(4) 0.100(7) 0.152(9) -0.028(7) 0.038(5) -0.014(5)
C9 0.154(6) 0.091(6) 0.147(8) -0.022(6) 0.063(6) -0.044(5)
C10 0.063(2) 0.148(7) 0.059(3) 0.010(8) 0.016(2) -0.022(7)
C11 0.147(7) 0.146(11) 0.162(11) -0.019(9) 0.060(8) -0.067(7)
C12 0.062(3) 0.309(16) 0.189(9) 0.095(15) 0.015(4) -0.042(9)
C13 0.0341(16) 0.049(3) 0.049(2) -0.013(2) 0.0140(18) -0.0056(17)
C14 0.0423(18) 0.064(3) 0.049(3) -0.010(3) 0.017(2) -0.006(2)
C15 0.070(3) 0.093(5) 0.052(3) -0.014(3) 0.027(3) -0.007(3)
C16 0.076(3) 0.081(5) 0.088(4) -0.038(4) 0.047(3) -0.007(3)
C17 0.071(3) 0.057(4) 0.103(5) -0.013(4) 0.044(3) 0.010(2)
C18 0.049(2) 0.055(3) 0.069(3) -0.003(3) 0.025(2) 0.002(2)
C19 0.073(2) 0.087(4) 0.056(2) 0.013(6) 0.019(2) 0.005(5)
C20 0.142(6) 0.115(8) 0.209(11) 0.062(8) 0.090(8) 0.011(6)
C21 0.108(4) 0.140(15) 0.167(8) 0.035(8) -0.036(5) 0.030(6)
C22 0.070(3) 0.094(5) 0.076(4) 0.021(4) 0.035(3) 0.032(3)
C23 0.142(7) 0.092(8) 0.071(6) 0.015(5) 0.027(5) -0.008(7)
C24 0.118(5) 0.096(6) 0.128(7) 0.045(6) 0.021(5) -0.021(4)
C25 0.0315(16) 0.041(3) 0.069(3) -0.005(2) 0.0231(19) -0.0047(16)
C26 0.047(2) 0.045(3) 0.083(4) 0.010(3) 0.022(2) 0.000(2)
C27 0.072(3) 0.052(4) 0.103(5) 0.027(4) 0.039(3) 0.012(2)
C28 0.079(3) 0.046(4) 0.149(7) 0.021(4) 0.054(4) 0.020(3)
C29 0.076(3) 0.054(4) 0.129(6) -0.028(4) 0.067(4) -0.009(3)
C30 0.0433(19) 0.057(3) 0.069(3) -0.012(3) 0.029(2) -0.0112(19)
C31 0.084(3) 0.072(4) 0.069(4) 0.010(4) 0.026(3) 0.007(3)
C32 0.148(6) 0.128(8) 0.146(7) -0.017(6) 0.108(6) -0.026(6)
C33 0.122(5) 0.170(10) 0.091(5) -0.026(6) 0.007(5) -0.005(6)
C34 0.067(3) 0.084(6) 0.072(5) -0.014(4) 0.028(3) -0.010(3)
C35 0.206(9) 0.144(9) 0.083(5) -0.040(6) 0.058(6) -0.068(8)
C36 0.107(5) 0.091(6) 0.093(5) 0.010(5) 0.038(4) -0.011(4)
C37 0.057(3) 0.095(6) 0.147(7) -0.070(6) 0.019(4) -0.012(3)
C38 0.064(3) 0.201(11) 0.168(9) -0.128(9) 0.010(4) -0.016(5)
C39 0.061(3) 0.138(8) 0.168(8) -0.065(7) 0.014(4) -0.007(4)
C40 0.043(2) 0.084(4) 0.122(5) -0.030(4) 0.038(3) -0.010(2)
C41 0.071(3) 0.072(4) 0.124(5) -0.023(4) 0.067(3) -0.016(3)
C42 0.078(3) 0.082(5) 0.135(6) -0.013(5) 0.067(4) -0.028(3)
C43 0.069(3) 0.065(5) 0.126(8) -0.008(5) 0.039(4) 0.001(3)
C44 0.074(3) 0.057(4) 0.111(5) -0.030(4) 0.051(3) -0.014(3)

loop_
_atom_type_symbol
_atom_type_description
_atom_type_scat_dispersion_real
_atom_type_scat_dispersion_imag
_atom_type_scat_source
C C 0.0033 0.0016 'International Tables Vol C Tables 4.2.6.8 and 6.1.1.4'
H H 0.0000 0.0000 'International Tables Vol C Tables 4.2.6.8 and 6.1.1.4'
O O 0.0106 0.0060 'International Tables Vol C Tables 4.2.6.8 and 6.1.1.4'
Yb Yb -0.3850 5.5486 'International Tables Vol C Tables 4.2.6.8 and 6.1.1.4'

loop_
_geom_angle_atom_site_label_1
_geom_angle_atom_site_label_2
_geom_angle_atom_site_label_3
_geom_angle
O3 Yb1 O1 112.28(14)
O3 Yb1 O2 133.74(13)
O1 Yb1 O2 113.97(13)
O3 Yb1 O4 86.63(11)
O1 Yb1 O4 101.36(13)
O2 Yb1 O4 85.20(12)
O3 Yb1 O5 85.55(12)
O1 Yb1 O5 101.93(12)
O2 Yb1 O5 84.45(12)
O4 Yb1 O5 156.69(14)
C1 O1 Yb1 156.7(3)
C13 O2 Yb1 174.3(3)
C25 O3 Yb1 176.7(3)
C37 O4 C40 107.9(4)
C37 O4 Yb1 125.9(3)
C40 O4 Yb1 126.1(3)
C44 O5 C41 109.8(4)
C44 O5 Yb1 123.9(3)
C41 O5 Yb1 126.3(3)
O1 C1 C2 120.8(4)
O1 C1 C6 120.5(5)
C2 C1 C6 118.6(5)
C3 C2 C1 119.5(5)
C3 C2 C7 120.6(6)
C1 C2 C7 119.7(5)
C2 C3 C4 120.7(7)
C5 C4 C3 119.2(6)
C6 C5 C4 121.9(6)
C5 C6 C1 119.9(7)
C5 C6 C10 122.8(6)
C1 C6 C10 117.3(6)
C8 C7 C9 111.4(8)
C8 C7 C2 110.4(7)
C9 C7 C2 114.3(7)
C6 C10 C11 109.1(6)
C6 C10 C12 112.9(12)
C11 C10 C12 113.2(11)
O2 C13 C14 121.4(4)
O2 C13 C18 118.8(4)
C14 C13 C18 119.8(5)
C15 C14 C13 119.5(5)
C15 C14 C19 120.6(5)
C13 C14 C19 119.9(5)
C16 C15 C14 121.1(6)
C15 C16 C17 119.5(6)
C16 C17 C18 122.3(6)
C17 C18 C13 117.7(5)
C17 C18 C22 122.3(5)
C13 C18 C22 120.0(5)
C20 C19 C14 113.4(5)
C20 C19 C21 111.6(7)
C14 C19 C21 110.4(8)
C23 C22 C18 111.0(6)
C23 C22 C24 108.8(6)
C18 C22 C24 114.1(7)
O3 C25 C30 120.8(4)
O3 C25 C26 118.7(5)
C30 C25 C26 120.5(4)
C27 C26 C25 117.9(6)
C27 C26 C31 122.3(6)
C25 C26 C31 119.7(5)
C28 C27 C26 121.9(6)
C27 C28 C29 120.3(5)
C28 C29 C30 120.6(6)
C29 C30 C25 118.8(5)
C29 C30 C34 123.2(6)
C25 C30 C34 118.0(5)
C33 C31 C32 113.0(7)
C33 C31 C26 113.4(6)
C32 C31 C26 110.5(6)
C36 C34 C30 111.5(6)
C36 C34 C35 109.4(8)
C30 C34 C35 113.6(7)
O4 C37 C38 106.0(6)
C39 C38 C37 108.1(6)
C38 C39 C40 108.7(5)
O4 C40 C39 104.9(5)
O5 C41 C42 105.4(5)
C41 C42 C43 104.2(7)
C42 C43 C44 103.2(7)
O5 C44 C43 105.8(6)

loop_
_geom_bond_atom_site_label_1
_geom_bond_atom_site_label_2
_geom_bond_distance
Yb1 O3 2.037(3)
Yb1 O1 2.049(3)
Yb1 O2 2.055(3)
Yb1 O4 2.322(3)
Yb1 O5 2.327(3)
O1 C1 1.336(6)
O2 C13 1.323(5)
O3 C25 1.334(5)
O4 C37 1.441(7)
O4 C40 1.454(5)
O5 C44 1.430(7)
O5 C41 1.453(6)
C1 C2 1.383(8)
C1 C6 1.431(7)
C2 C3 1.380(8)
C2 C7 1.529(9)
C3 C4 1.395(10)
C4 C5 1.360(12)
C5 C6 1.342(10)
C6 C10 1.505(16)
C7 C8 1.488(12)
C7 C9 1.512(12)
C10 C11 1.510(16)
C10 C12 1.527(7)
C13 C14 1.406(7)
C13 C18 1.417(7)
C14 C15 1.386(8)
C14 C19 1.508(12)
C15 C16 1.365(9)
C16 C17 1.379(9)
C17 C18 1.385(8)
C18 C22 1.503(8)
C19 C20 1.496(12)
C19 C21 1.533(7)
C22 C23 1.498(11)
C22 C24 1.524(11)
C25 C30 1.390(7)
C25 C26 1.427(7)
C26 C27 1.370(8)
C26 C31 1.525(8)
C27 C28 1.362(10)
C28 C29 1.381(10)
C29 C30 1.386(8)
C30 C34 1.523(10)
C31 C33 1.487(8)
C31 C32 1.518(10)
C34 C36 1.491(11)
C34 C35 1.551(12)
C37 C38 1.448(8)
C38 C39 1.424(11)
C39 C40 1.456(8)
C41 C42 1.463(9)
C42 C43 1.499(12)
C43 C44 1.504(10)
